data_2201858
loop_
_publ_author_name
'Jin-Ling Wang'
'Yun Yang'
'Xin Zhang'
'Fang-Ming Miao'

_publ_section_title
4-{[3,4-Dihydro-5-methyl-3-oxo-2-phenyl-2<i>H</i>-pyrazol-4-ylidene](phenyl)methylamino}-1,5-dimethyl-2-phenyl-1<i>H</i>-pyrazol-3(2<i>H</i>)-one
_journal_issue 4
_journal_name_full 'Acta Crystallographica Section E'
_journal_page_first o430
_journal_page_last o432
_journal_paper_doi 10.1107/S1600536803004914
_journal_volume 59
_journal_year 2003
_chemical_formula_iupac 'C28 H25 N5 O2'
_chemical_formula_moiety 'C28 H25 N5 O2'
_chemical_formula_sum 'C28 H25 N5 O2'
_chemical_formula_weight 463.53
_chemical_name_systematic
;
4-{[3,4-Dihydro-5-methyl-3-oxo-2-phenyl-2H-pyrazol-4-
ylidene](phenyl)methylamino}-1,5-dimethyl-2-phenyl-1H-pyrazol-3(2H)-one
;
_space_group_IT_number 14
_symmetry_cell_setting monoclinic
_symmetry_space_group_name_Hall '-P 2ybc'
_symmetry_space_group_name_H-M 'P 1 21/c 1'
_atom_sites_solution_hydrogens geom
_atom_sites_solution_primary direct
_atom_sites_solution_secondary difmap
_audit_creation_method SHELXL-97
_cell_angle_alpha 90.00
_cell_angle_beta 104.127(8)
_cell_angle_gamma 90.00
_cell_formula_units_Z 4
_cell_length_a 6.986(3)
_cell_length_b 27.904(11)
_cell_length_c 12.804(5)
_cell_measurement_reflns_used 890
_cell_measurement_temperature 293(2)
_cell_measurement_theta_max 21.9
_cell_measurement_theta_min 2.3
_cell_volume 2420.5(17)
_computing_cell_refinement 'SAINT (Bruker, 1999)'
_computing_data_collection 'SMART (Bruker, 1998)'
_computing_data_reduction SAINT
_computing_molecular_graphics 'ORTEP-3 for Windows (Farrugia, 1997)'
_computing_publication_material 'WinGX (Farrugia, 1999)'
_computing_structure_refinement 'SHELXL97 (Sheldrick, 1997)'
_computing_structure_solution 'SHELXS97 (Sheldrick, 1997)'
_diffrn_ambient_temperature 293(2)
_diffrn_measured_fraction_theta_full 1.000
_diffrn_measured_fraction_theta_max 1.000
_diffrn_measurement_device_type 'Bruker SMART 1000 CCD area-detector'
_diffrn_measurement_method '\f and \w'
_diffrn_radiation_monochromator graphite
_diffrn_radiation_source 'fine-focus sealed tube'
_diffrn_radiation_type MoK\a
_diffrn_radiation_wavelength 0.71073
_diffrn_reflns_av_R_equivalents 0.0966
_diffrn_reflns_av_sigmaI/netI 0.1336
_diffrn_reflns_limit_h_max 8
_diffrn_reflns_limit_h_min -8
_diffrn_reflns_limit_k_max 33
_diffrn_reflns_limit_k_min -33
_diffrn_reflns_limit_l_max 10
_diffrn_reflns_limit_l_min -15
_diffrn_reflns_number 10034
_diffrn_reflns_theta_full 25.03
_diffrn_reflns_theta_max 25.03
_diffrn_reflns_theta_min 1.46
_diffrn_standards_number 0
_exptl_absorpt_coefficient_mu 0.083
_exptl_absorpt_correction_type none
_exptl_crystal_colour yellow--green
_exptl_crystal_density_diffrn 1.272
_exptl_crystal_density_method 'not measured'
_exptl_crystal_description block
_exptl_crystal_F_000 976
_exptl_crystal_size_max 0.25
_exptl_crystal_size_mid 0.22
_exptl_crystal_size_min 0.20
_refine_diff_density_max 0.160
_refine_diff_density_min -0.161
_refine_ls_extinction_coef 0.0098(10)
_refine_ls_extinction_expression Fc^*^=kFc[1+0.001xFc^2^\l^3^/sin(2\q)]^-1/4^
_refine_ls_extinction_method SHELXL97
_refine_ls_goodness_of_fit_ref 0.848
_refine_ls_hydrogen_treatment mixed
_refine_ls_matrix_type full
_refine_ls_number_parameters 324
_refine_ls_number_reflns 4285
_refine_ls_number_restraints 0
_refine_ls_restrained_S_all 0.848
_refine_ls_R_factor_all 0.1631
_refine_ls_R_factor_gt 0.0534
_refine_ls_shift/su_max 0.007
_refine_ls_shift/su_mean 0.000
_refine_ls_structure_factor_coef Fsqd
_refine_ls_weighting_details 'calc w = 1/[\s^2^(Fo^2^)+(0.0577P)^2^] where P = (Fo^2^+2Fc^2^)/3'
_refine_ls_weighting_scheme calc
_refine_ls_wR_factor_gt 0.1143
_refine_ls_wR_factor_ref 0.1509
_reflns_number_gt 1677
_reflns_number_total 4285
_reflns_threshold_expression I>2\s(I)
_cod_data_source_file cf6241.cif
_cod_data_source_block I
_cod_original_cell_volume 2420.4(16)
_cod_original_sg_symbol_H-M 'P 21/c'
_cod_database_code 2201858
_cod_database_fobs_code 2201858

loop_
_symmetry_equiv_pos_as_xyz
'x, y, z'
'-x, y+1/2, -z+1/2'
'-x, -y, -z'
'x, -y-1/2, z-1/2'

loop_
_atom_site_label
_atom_site_fract_x
_atom_site_fract_y
_atom_site_fract_z
_atom_site_U_iso_or_equiv
_atom_site_adp_type
_atom_site_calc_flag
_atom_site_refinement_flags
_atom_site_occupancy
_atom_site_disorder_assembly
_atom_site_disorder_group
_atom_site_type_symbol
N1 0.8053(4) 0.30110(11) 1.2087(3) 0.0609(9) Uani d . 1 . . N
N2 0.7831(5) 0.33165(12) 1.2917(3) 0.0696(10) Uani d . 1 . . N
N3 0.3035(4) 0.34004(12) 0.9759(3) 0.0540(9) Uani d . 1 . . N
H3 0.379(5) 0.3176(13) 0.969(3) 0.082(16) Uiso d . 1 . . H
N4 0.1191(4) 0.40868(10) 0.7347(2) 0.0493(8) Uani d . 1 . . N
N5 -0.0430(4) 0.37926(10) 0.7359(2) 0.0503(8) Uani d . 1 . . N
O1 0.6275(3) 0.28144(9) 1.0348(2) 0.0632(8) Uani d . 1 . . O
O2 0.4422(3) 0.41282(9) 0.83848(19) 0.0673(8) Uani d . 1 . . O
C1 0.6489(5) 0.30525(14) 1.1194(3) 0.0519(10) Uani d . 1 . . C
C2 0.5266(5) 0.34211(12) 1.1459(3) 0.0473(9) Uani d . 1 . . C
C3 0.6174(6) 0.35534(14) 1.2548(3) 0.0590(11) Uani d . 1 . . C
C4 0.5472(6) 0.38901(15) 1.3281(3) 0.0858(14) Uani d . 1 . . C
H4A 0.6293 0.3860 1.3998 0.129 Uiso calc R 1 . . H
H4B 0.4132 0.3814 1.3283 0.129 Uiso calc R 1 . . H
H4C 0.5538 0.4213 1.3033 0.129 Uiso calc R 1 . . H
C5 0.3677(5) 0.36127(12) 1.0725(3) 0.0477(9) Uani d . 1 . . C
C6 0.1894(5) 0.36341(12) 0.8828(3) 0.0463(9) Uani d . 1 . . C
C7 0.2749(5) 0.39689(13) 0.8237(3) 0.0471(9) Uani d . 1 . . C
C8 0.0003(5) 0.35498(12) 0.8306(3) 0.0490(9) Uani d . 1 . . C
C9 -0.1482(5) 0.32477(14) 0.8645(3) 0.0721(12) Uani d . 1 . . C
H9A -0.0848 0.3064 0.9267 0.108 Uiso calc R 1 . . H
H9B -0.2084 0.3035 0.8069 0.108 Uiso calc R 1 . . H
H9C -0.2475 0.3449 0.8819 0.108 Uiso calc R 1 . . H
C10 -0.2392(5) 0.39900(14) 0.6880(3) 0.0702(12) Uani d . 1 . . C
H10A -0.3355 0.3738 0.6781 0.105 Uiso calc R 1 . . H
H10B -0.2400 0.4132 0.6196 0.105 Uiso calc R 1 . . H
H10C -0.2707 0.4230 0.7350 0.105 Uiso calc R 1 . . H
C11 0.9878(5) 0.27704(14) 1.2193(4) 0.0622(11) Uani d . 1 . . C
C12 1.1368(6) 0.28490(15) 1.3102(4) 0.0856(15) Uani d . 1 . . C
H12 1.1160 0.3046 1.3650 0.128 Uiso calc . 1 . . H
C13 1.3200(7) 0.2628(2) 1.3189(5) 0.106(2) Uani d . 1 . . C
H13 1.4218 0.2681 1.3798 0.158 Uiso calc . 1 . . H
C14 1.3505(8) 0.2337(2) 1.2387(6) 0.113(2) Uani d . 1 . . C
H14 1.4723 0.2190 1.2455 0.170 Uiso calc . 1 . . H
C15 1.2029(7) 0.22617(17) 1.1490(5) 0.1022(18) Uani d . 1 . . C
H15 1.2248 0.2067 1.0942 0.153 Uiso calc . 1 . . H
C16 1.0204(6) 0.24739(15) 1.1388(4) 0.0764(13) Uani d . 1 . . C
H16 0.9194 0.2417 1.0777 0.115 Uiso calc . 1 . . H
C21 0.2617(5) 0.40465(13) 1.0930(3) 0.0464(9) Uani d . 1 . . C
C22 0.3457(5) 0.44941(15) 1.0920(3) 0.0635(11) Uani d . 1 . . C
H22 0.4677 0.4524 1.0755 0.095 Uiso calc . 1 . . H
C23 0.2496(7) 0.48979(15) 1.1153(3) 0.0754(13) Uani d . 1 . . C
H23 0.3080 0.5198 1.1165 0.113 Uiso calc . 1 . . H
C24 0.0683(8) 0.48528(18) 1.1364(3) 0.0815(14) Uani d . 1 . . C
H24 0.0019 0.5126 1.1499 0.122 Uiso calc . 1 . . H
C25 -0.0172(6) 0.44145(19) 1.1381(4) 0.0795(13) Uani d . 1 . . C
H25 -0.1396 0.4389 1.1542 0.119 Uiso calc . 1 . . H
C26 0.0791(6) 0.40100(14) 1.1158(3) 0.0643(11) Uani d . 1 . . C
H26 0.0207 0.3711 1.1161 0.096 Uiso calc . 1 . . H
C31 0.1463(5) 0.42656(14) 0.6359(3) 0.0512(10) Uani d . 1 . . C
C32 0.2479(5) 0.46887(14) 0.6354(3) 0.0601(11) Uani d . 1 . . C
H32 0.2949 0.4857 0.6992 0.090 Uiso calc . 1 . . H
C33 0.2795(6) 0.48598(14) 0.5408(4) 0.0696(12) Uani d . 1 . . C
H33 0.3517 0.5140 0.5415 0.104 Uiso calc . 1 . . H
C34 0.2073(6) 0.46276(16) 0.4455(3) 0.0688(12) Uani d . 1 . . C
H34 0.2264 0.4753 0.3815 0.103 Uiso calc . 1 . . H
C35 0.1053(6) 0.42031(16) 0.4455(3) 0.0681(12) Uani d . 1 . . C
H35 0.0568 0.4040 0.3812 0.102 Uiso calc . 1 . . H
C36 0.0752(5) 0.40208(13) 0.5395(3) 0.0598(11) Uani d . 1 . . C
H36 0.0072 0.3734 0.5389 0.090 Uiso calc . 1 . . H

loop_
_atom_site_aniso_label
_atom_site_aniso_U_11
_atom_site_aniso_U_22
_atom_site_aniso_U_33
_atom_site_aniso_U_12
_atom_site_aniso_U_13
_atom_site_aniso_U_23
N1 0.052(2) 0.065(2) 0.058(2) 0.0004(17) -0.0017(19) 0.0036(18)
N2 0.070(2) 0.077(3) 0.052(2) -0.0075(19) -0.0036(19) -0.002(2)
N3 0.0487(19) 0.061(2) 0.048(2) 0.0098(18) 0.0034(18) -0.0002(18)
N4 0.0385(16) 0.062(2) 0.0457(19) -0.0060(15) 0.0069(16) -0.0005(16)
N5 0.0334(16) 0.069(2) 0.0474(19) -0.0030(15) 0.0084(15) 0.0049(17)
O1 0.0571(16) 0.0741(19) 0.0553(17) 0.0100(14) 0.0076(15) -0.0017(15)
O2 0.0430(15) 0.090(2) 0.0650(18) -0.0124(13) 0.0051(14) 0.0043(15)
C1 0.043(2) 0.066(3) 0.042(2) -0.004(2) 0.001(2) 0.010(2)
C2 0.040(2) 0.053(2) 0.042(2) -0.0025(18) -0.0031(19) 0.0036(19)
C3 0.055(2) 0.067(3) 0.049(3) -0.004(2) 0.002(2) 0.005(2)
C4 0.093(3) 0.102(4) 0.055(3) 0.006(3) 0.005(3) -0.021(3)
C5 0.043(2) 0.056(2) 0.043(2) -0.0105(18) 0.0082(19) 0.001(2)
C6 0.041(2) 0.056(2) 0.038(2) 0.0033(18) 0.0025(19) -0.0002(19)
C7 0.034(2) 0.059(3) 0.045(2) 0.0031(19) 0.0053(19) -0.0040(19)
C8 0.046(2) 0.058(2) 0.045(2) -0.0002(18) 0.014(2) -0.0008(19)
C9 0.056(2) 0.092(3) 0.069(3) -0.012(2) 0.016(2) 0.014(2)
C10 0.041(2) 0.093(3) 0.069(3) 0.007(2) 0.001(2) 0.009(2)
C11 0.046(2) 0.060(3) 0.072(3) 0.001(2) -0.002(2) 0.026(2)
C12 0.061(3) 0.086(3) 0.089(3) -0.005(2) -0.021(3) 0.029(3)
C13 0.062(3) 0.096(4) 0.133(5) -0.005(3) -0.027(4) 0.056(4)
C14 0.060(3) 0.098(5) 0.175(7) 0.010(3) 0.014(4) 0.060(4)
C15 0.061(3) 0.095(4) 0.150(5) 0.020(3) 0.026(3) 0.038(4)
C16 0.060(3) 0.077(3) 0.091(3) 0.016(2) 0.014(3) 0.020(3)
C21 0.048(2) 0.050(2) 0.040(2) 0.0025(19) 0.0071(18) 0.0000(18)
C22 0.059(2) 0.059(3) 0.069(3) -0.004(2) 0.011(2) 0.000(2)
C23 0.088(3) 0.059(3) 0.071(3) 0.003(3) 0.004(3) -0.006(2)
C24 0.094(4) 0.078(3) 0.067(3) 0.025(3) 0.010(3) -0.007(3)
C25 0.062(3) 0.097(4) 0.082(3) 0.016(3) 0.023(3) -0.005(3)
C26 0.059(2) 0.069(3) 0.067(3) -0.001(2) 0.019(2) 0.006(2)
C31 0.048(2) 0.061(3) 0.046(2) 0.004(2) 0.014(2) 0.004(2)
C32 0.063(2) 0.061(3) 0.059(3) -0.005(2) 0.020(2) 0.000(2)
C33 0.078(3) 0.071(3) 0.065(3) -0.016(2) 0.026(3) 0.002(3)
C34 0.080(3) 0.078(3) 0.055(3) -0.003(2) 0.027(2) 0.007(2)
C35 0.079(3) 0.084(3) 0.045(2) 0.000(2) 0.022(2) -0.008(2)
C36 0.059(2) 0.066(3) 0.053(3) 0.000(2) 0.011(2) -0.002(2)

loop_
_atom_type_symbol
_atom_type_description
_atom_type_scat_dispersion_real
_atom_type_scat_dispersion_imag
_atom_type_scat_source
C C 0.0033 0.0016 'International Tables Vol C Tables 4.2.6.8 and 6.1.1.4'
H H 0.0000 0.0000 'International Tables Vol C Tables 4.2.6.8 and 6.1.1.4'
N N 0.0061 0.0033 'International Tables Vol C Tables 4.2.6.8 and 6.1.1.4'
O O 0.0106 0.0060 'International Tables Vol C Tables 4.2.6.8 and 6.1.1.4'

loop_
_geom_angle_atom_site_label_1
_geom_angle_atom_site_label_2
_geom_angle_atom_site_label_3
_geom_angle
C1 N1 N2 111.4(3)
C1 N1 C11 129.1(4)
N2 N1 C11 118.7(3)
C3 N2 N1 106.5(3)
C5 N3 C6 124.2(3)
C5 N3 H3 111(3)
C6 N3 H3 120(3)
N5 N4 C7 108.8(3)
N5 N4 C31 120.1(3)
C7 N4 C31 124.0(3)
C8 N5 N4 107.3(3)
C8 N5 C10 122.9(3)
N4 N5 C10 116.8(3)
O1 C1 N1 125.2(4)
O1 C1 C2 129.6(3)
N1 C1 C2 105.2(3)
C5 C2 C1 123.1(3)
C5 C2 C3 131.1(4)
C1 C2 C3 105.6(3)
N2 C3 C2 111.2(4)
N2 C3 C4 119.1(3)
C2 C3 C4 129.7(4)
C3 C4 H4A 109.5
C3 C4 H4B 109.5
H4A C4 H4B 109.5
C3 C4 H4C 109.5
H4A C4 H4C 109.5
H4B C4 H4C 109.5
N3 C5 C2 119.3(3)
N3 C5 C21 117.1(3)
C2 C5 C21 123.6(3)
C8 C6 N3 128.1(3)
C8 C6 C7 109.8(3)
N3 C6 C7 121.7(3)
O2 C7 N4 124.2(3)
O2 C7 C6 131.8(3)
N4 C7 C6 103.9(3)
C6 C8 N5 109.5(3)
C6 C8 C9 128.7(3)
N5 C8 C9 121.8(3)
C8 C9 H9A 109.5
C8 C9 H9B 109.5
H9A C9 H9B 109.5
C8 C9 H9C 109.5
H9A C9 H9C 109.5
H9B C9 H9C 109.5
N5 C10 H10A 109.5
N5 C10 H10B 109.5
H10A C10 H10B 109.5
N5 C10 H10C 109.5
H10A C10 H10C 109.5
H10B C10 H10C 109.5
C12 C11 C16 119.8(4)
C12 C11 N1 118.8(4)
C16 C11 N1 121.3(4)
C11 C12 C13 119.0(5)
C11 C12 H12 120.5
C13 C12 H12 120.5
C14 C13 C12 120.6(5)
C14 C13 H13 119.7
C12 C13 H13 119.7
C15 C14 C13 120.1(5)
C15 C14 H14 120.0
C13 C14 H14 120.0
C14 C15 C16 120.4(5)
C14 C15 H15 119.8
C16 C15 H15 119.8
C15 C16 C11 120.1(5)
C15 C16 H16 119.9
C11 C16 H16 119.9
C26 C21 C22 119.1(3)
C26 C21 C5 120.5(3)
C22 C21 C5 120.4(3)
C23 C22 C21 120.4(4)
C23 C22 H22 119.8
C21 C22 H22 119.8
C24 C23 C22 119.5(4)
C24 C23 H23 120.3
C22 C23 H23 120.3
C25 C24 C23 121.2(4)
C25 C24 H24 119.4
C23 C24 H24 119.4
C24 C25 C26 119.5(4)
C24 C25 H25 120.2
C26 C25 H25 120.2
C25 C26 C21 120.4(4)
C25 C26 H26 119.8
C21 C26 H26 119.8
C32 C31 C36 119.3(4)
C32 C31 N4 119.2(3)
C36 C31 N4 121.5(3)
C33 C32 C31 119.8(4)
C33 C32 H32 120.1
C31 C32 H32 120.1
C34 C33 C32 121.4(4)
C34 C33 H33 119.3
C32 C33 H33 119.3
C33 C34 C35 119.0(4)
C33 C34 H34 120.5
C35 C34 H34 120.5
C36 C35 C34 120.6(4)
C36 C35 H35 119.7
C34 C35 H35 119.7
C35 C36 C31 119.9(4)
C35 C36 H36 120.0
C31 C36 H36 120.0

loop_
_geom_bond_atom_site_label_1
_geom_bond_atom_site_label_2
_geom_bond_site_symmetry_2
_geom_bond_distance
_geom_bond_publ_flag
N1 C1 . 1.380(4) yes
N1 N2 . 1.401(4) yes
N1 C11 . 1.417(4) ?
N2 C3 . 1.316(4) yes
N3 C5 . 1.346(4) yes
N3 C6 . 1.421(4) yes
N3 H3 . 0.84(4) ?
N4 N5 . 1.402(3) yes
N4 C7 . 1.409(4) yes
N4 C31 . 1.416(4) ?
N5 C8 . 1.356(4) yes
N5 C10 . 1.466(4) ?
O1 C1 . 1.249(4) yes
O2 C7 . 1.221(4) yes
C1 C2 . 1.430(5) yes
C2 C5 . 1.375(4) yes
C2 C3 . 1.432(5) yes
C3 C4 . 1.492(5) ?
C4 H4A . 0.960 ?
C4 H4B . 0.960 ?
C4 H4C . 0.960 ?
C5 C21 . 1.476(4) ?
C6 C8 . 1.348(4) yes
C6 C7 . 1.423(5) yes
C8 C9 . 1.482(4) ?
C9 H9A . 0.960 ?
C9 H9B . 0.960 ?
C9 H9C . 0.960 ?
C10 H10A . 0.960 ?
C10 H10B . 0.960 ?
C10 H10C . 0.960 ?
C11 C12 . 1.376(5) ?
C11 C16 . 1.383(5) ?
C12 C13 . 1.400(6) ?
C12 H12 . 0.930 ?
C13 C14 . 1.367(7) ?
C13 H13 . 0.930 ?
C14 C15 . 1.359(7) ?
C14 H14 . 0.930 ?
C15 C16 . 1.383(5) ?
C15 H15 . 0.930 ?
C16 H16 . 0.930 ?
C21 C26 . 1.380(5) ?
C21 C22 . 1.382(4) ?
C22 C23 . 1.381(5) ?
C22 H22 . 0.930 ?
C23 C24 . 1.364(6) ?
C23 H23 . 0.930 ?
C24 C25 . 1.364(5) ?
C24 H24 . 0.930 ?
C25 C26 . 1.380(5) ?
C25 H25 . 0.930 ?
C26 H26 . 0.930 ?
C31 C32 . 1.378(5) ?
C31 C36 . 1.392(5) ?
C32 C33 . 1.369(5) ?
C32 H32 . 0.930 ?
C33 C34 . 1.365(5) ?
C33 H33 . 0.930 ?
C34 C35 . 1.382(5) ?
C34 H34 . 0.930 ?
C35 C36 . 1.369(5) ?
C35 H35 . 0.930 ?
C36 H36 . 0.930 ?

loop_
_geom_hbond_atom_site_label_D
_geom_hbond_atom_site_label_H
_geom_hbond_atom_site_label_A
_geom_hbond_site_symmetry_A
_geom_hbond_distance_DH
_geom_hbond_distance_HA
_geom_hbond_distance_DA
_geom_hbond_angle_DHA
C10 H10C O2 1_455 0.96 2.67 3.302(5) 123
C23 H23 O2 3_667 0.93 2.53 3.428(5) 161
N3 H3 O1 . 0.84(4) 2.01(4) 2.745(4) 146(4)

loop_
_geom_torsion_atom_site_label_1
_geom_torsion_atom_site_label_2
_geom_torsion_atom_site_label_3
_geom_torsion_atom_site_label_4
_geom_torsion
C1 N1 N2 C3 -1.2(4)
C11 N1 N2 C3 169.5(3)
C7 N4 N5 C8 8.5(4)
C31 N4 N5 C8 160.0(3)
C7 N4 N5 C10 151.2(3)
C31 N4 N5 C10 -57.4(4)
N2 N1 C1 O1 -178.1(3)
C11 N1 C1 O1 12.5(6)
N2 N1 C1 C2 2.9(4)
C11 N1 C1 C2 -166.5(3)
O1 C1 C2 C5 -7.5(6)
N1 C1 C2 C5 171.5(3)
O1 C1 C2 C3 177.6(4)
N1 C1 C2 C3 -3.4(4)
N1 N2 C3 C2 -1.2(4)
N1 N2 C3 C4 176.5(3)
C5 C2 C3 N2 -171.4(3)
C1 C2 C3 N2 2.9(4)
C5 C2 C3 C4 11.3(7)
C1 C2 C3 C4 -174.4(4)
C6 N3 C5 C2 -158.4(3)
C6 N3 C5 C21 21.2(5)
C1 C2 C5 N3 10.6(5)
C3 C2 C5 N3 -175.9(4)
C1 C2 C5 C21 -169.0(3)
C3 C2 C5 C21 4.4(6)
C5 N3 C6 C8 -112.8(4)
C5 N3 C6 C7 74.8(5)
N5 N4 C7 O2 172.2(3)
C31 N4 C7 O2 22.0(5)
N5 N4 C7 C6 -6.3(3)
C31 N4 C7 C6 -156.5(3)
C8 C6 C7 O2 -176.3(4)
N3 C6 C7 O2 -2.7(6)
C8 C6 C7 N4 2.0(4)
N3 C6 C7 N4 175.7(3)
N3 C6 C8 N5 -169.9(3)
C7 C6 C8 N5 3.2(4)
N3 C6 C8 C9 10.3(6)
C7 C6 C8 C9 -176.6(3)
N4 N5 C8 C6 -7.2(4)
C10 N5 C8 C6 -147.0(3)
N4 N5 C8 C9 172.6(3)
C10 N5 C8 C9 32.8(5)
C1 N1 C11 C12 168.2(4)
N2 N1 C11 C12 -0.6(5)
C1 N1 C11 C16 -9.6(6)
N2 N1 C11 C16 -178.3(3)
C16 C11 C12 C13 0.5(6)
N1 C11 C12 C13 -177.3(4)
C11 C12 C13 C14 -0.4(8)
C12 C13 C14 C15 0.6(9)
C13 C14 C15 C16 -0.9(8)
C14 C15 C16 C11 1.0(7)
C12 C11 C16 C15 -0.8(6)
N1 C11 C16 C15 176.9(4)
N3 C5 C21 C26 75.9(4)
C2 C5 C21 C26 -104.5(4)
N3 C5 C21 C22 -105.5(4)
C2 C5 C21 C22 74.1(5)
C26 C21 C22 C23 1.1(6)
C5 C21 C22 C23 -177.5(3)
C21 C22 C23 C24 -1.8(6)
C22 C23 C24 C25 2.0(7)
C23 C24 C25 C26 -1.4(7)
C24 C25 C26 C21 0.7(6)
C22 C21 C26 C25 -0.6(6)
C5 C21 C26 C25 178.0(4)
N5 N4 C31 C32 153.4(3)
C7 N4 C31 C32 -59.6(5)
N5 N4 C31 C36 -27.5(5)
C7 N4 C31 C36 119.5(4)
C36 C31 C32 C33 -0.7(6)
N4 C31 C32 C33 178.4(3)
C31 C32 C33 C34 2.0(6)
C32 C33 C34 C35 -2.0(6)
C33 C34 C35 C36 0.7(6)
C34 C35 C36 C31 0.5(6)
C32 C31 C36 C35 -0.5(6)
N4 C31 C36 C35 -179.6(3)

loop_
_cod_related_entry_id
_cod_related_entry_database
_cod_related_entry_code
1 ChemSpider 4897728
